data_7063474
loop_
_publ_author_name
'Kre\<s\'akov\'a, Lenka'
'Liteck\'a, Miroslava'
'Oyarzabal, Itziar'
'Titi\<s, J\'an'
'\<Cerve\<n\'akov\'a, Michaela'
'Hillard, Elizabeth A.'
'Robert, Jerome'
'\<Cern\'ak, Juraj'

_publ_section_title
;
 Two Ni/Ce complexes based on bicompartmental ligands with field supported
 slow magnetic relaxation
;
_journal_issue 41
_journal_name_full 'New Journal of Chemistry'
_journal_page_first 17750
_journal_page_last 17760
_journal_paper_doi 10.1039/D4NJ03545C
_journal_volume 48
_journal_year 2024
_chemical_formula_sum 'C19 H22 Ce N5 Ni O14'
_chemical_formula_weight 743.24
_space_group_crystal_system triclinic
_space_group_IT_number 2
_space_group_name_Hall '-P 1'
_space_group_name_H-M_alt 'P -1'
_atom_sites_solution_hydrogens mixed
_audit_creation_method SHELXL-2018/3
_audit_update_record
;
2024-09-23 deposited with the CCDC.	2024-09-25 downloaded from the CCDC.
;
_cell_angle_alpha 93.7230(10)
_cell_angle_beta 92.398(2)
_cell_angle_gamma 101.789(2)
_cell_formula_units_Z 2
_cell_length_a 7.8894(2)
_cell_length_b 11.3473(2)
_cell_length_c 14.4942(2)
_cell_measurement_reflns_used 10936
_cell_measurement_temperature 100(2)
_cell_measurement_theta_max 77.1350
_cell_measurement_theta_min 3.0750
_cell_volume 1265.50(4)
_computing_cell_refinement 'CrysAlisPro 1.171.42.73a (Rigaku OD, 2022)'
_computing_data_collection 'CrysAlisPro 1.171.42.73a (Rigaku OD, 2022)'
_computing_data_reduction 'CrysAlisPro 1.171.42.73a (Rigaku OD, 2022)'
_computing_structure_refinement 'SHELXL-2018/3 (Sheldrick, 2018)'
_computing_structure_solution 'SHELXT 2018/2 (Sheldrick, 2018)'
_diffrn_ambient_temperature 100(2)
_diffrn_detector_area_resol_mean 10.0000
_diffrn_measured_fraction_theta_full 0.998
_diffrn_measured_fraction_theta_max 0.998
_diffrn_measurement_device_type 'XtaLAB Synergy, Dualflex, HyPix'
_diffrn_measurement_method '\w scans'
_diffrn_radiation_type CuK\a
_diffrn_radiation_wavelength 1.54184
_diffrn_reflns_av_R_equivalents 0.0470
_diffrn_reflns_av_unetI/netI 0.0420
_diffrn_reflns_Laue_measured_fraction_full 0.998
_diffrn_reflns_Laue_measured_fraction_max 0.998
_diffrn_reflns_limit_h_max 9
_diffrn_reflns_limit_h_min -9
_diffrn_reflns_limit_k_max 13
_diffrn_reflns_limit_k_min -12
_diffrn_reflns_limit_l_max 15
_diffrn_reflns_limit_l_min -17
_diffrn_reflns_number 14635
_diffrn_reflns_point_group_measured_fraction_full 0.998
_diffrn_reflns_point_group_measured_fraction_max 0.998
_diffrn_reflns_theta_full 67.490
_diffrn_reflns_theta_max 67.490
_diffrn_reflns_theta_min 3.060
_diffrn_source 'micro-focus sealed X-ray tube'
_exptl_absorpt_coefficient_mu 15.378
_exptl_absorpt_correction_T_max 0.558
_exptl_absorpt_correction_T_min 0.369
_exptl_absorpt_correction_type analytical
_exptl_absorpt_process_details
;
CrysAlisPro 1.171.42.73a (Rigaku Oxford Diffraction, 2022)
Analytical numeric absorption correction using a multifaceted crystal
model based on expressions derived by R.C. Clark & J.S. Reid.
(Clark, R. C. & Reid, J. S. (1995). Acta Cryst. A51, 887-897)
Empirical absorption correction using spherical harmonics,
implemented in SCALE3 ABSPACK scaling algorithm.
;
_exptl_crystal_colour orange
_exptl_crystal_density_diffrn 1.951
_exptl_crystal_description block
_exptl_crystal_F_000 738
_exptl_crystal_size_max 0.090
_exptl_crystal_size_mid 0.080
_exptl_crystal_size_min 0.060
_refine_diff_density_max 2.502
_refine_diff_density_min -1.674
_refine_diff_density_rms 0.139
_refine_ls_extinction_method none
_refine_ls_goodness_of_fit_ref 1.111
_refine_ls_hydrogen_treatment mixed
_refine_ls_matrix_type full
_refine_ls_number_parameters 405
_refine_ls_number_reflns 4559
_refine_ls_number_restraints 3
_refine_ls_restrained_S_all 1.111
_refine_ls_R_factor_all 0.0452
_refine_ls_R_factor_gt 0.0444
_refine_ls_shift/su_max 0.001
_refine_ls_shift/su_mean 0.000
_refine_ls_structure_factor_coef Fsqd
_refine_ls_weighting_details 'w=1/[\s^2^(Fo^2^)+(0.0857P)^2^+1.3050P] where P=(Fo^2^+2Fc^2^)/3'
_refine_ls_weighting_scheme calc
_refine_ls_wR_factor_gt 0.1230
_refine_ls_wR_factor_ref 0.1237
_reflns_Friedel_coverage 0.000
_reflns_number_gt 4418
_reflns_number_total 4559
_reflns_threshold_expression 'I > 2\s(I)'
_cod_data_source_file d4nj03545c2.cif
_cod_data_source_block Structure1-lk17a3
_cod_depositor_comments 'Adding full bibliography for 7063474--7063475.cif.'
_cod_database_code 7063474
_shelx_shelxl_version_number 2018/3
_shelx_space_group_comment
;
The symmetry employed for this shelxl refinement is uniquely defined
by the following loop, which should always be used as a source of
symmetry information in preference to the above space-group names.
They are only intended as comments.
;
_shelx_estimated_absorpt_t_min 0.338
_shelx_estimated_absorpt_t_max 0.459

loop_
_space_group_symop_operation_xyz
'x, y, z'
'-x, -y, -z'

loop_
_atom_site_label
_atom_site_type_symbol
_atom_site_fract_x
_atom_site_fract_y
_atom_site_fract_z
_atom_site_U_iso_or_equiv
_atom_site_adp_type
_atom_site_occupancy
_atom_site_site_symmetry_order
_atom_site_calc_flag
_atom_site_refinement_flags_posn
_atom_site_refinement_flags_adp
_atom_site_refinement_flags_occupancy
_atom_site_disorder_assembly
_atom_site_disorder_group
Ce1 Ce 0.62865(3) 0.20950(2) 0.26199(2) 0.02653(13) Uani 1 1 d . . . . .
Ni1 Ni 0.77177(11) 0.52022(8) 0.25509(6) 0.0285(2) Uani 1 1 d . . . . .
O1 O 0.4621(5) 0.2017(3) 0.0869(2) 0.0317(8) Uani 1 1 d . . . . .
O2 O 0.6488(5) 0.3954(3) 0.1740(2) 0.0313(8) Uani 1 1 d . . . . .
O3 O 0.6891(5) 0.4140(3) 0.3432(2) 0.0317(8) Uani 1 1 d . . . . .
O4 O 0.5131(5) 0.2515(3) 0.4404(2) 0.0326(8) Uani 1 1 d . . . . .
O5 O 0.5005(6) 0.0127(4) 0.3336(3) 0.0406(9) Uani 1 1 d . . . . .
O6 O 0.5326(6) -0.0081(4) 0.1865(3) 0.0381(9) Uani 1 1 d . . . . .
O7 O 0.4919(9) -0.1653(4) 0.2671(3) 0.0674(17) Uani 1 1 d . . . . .
O8 O 0.8315(5) 0.1928(3) 0.4020(3) 0.0339(8) Uani 1 1 d . . . . .
O9 O 0.8595(5) 0.0682(4) 0.2872(3) 0.0395(9) Uani 1 1 d . . . . .
O10 O 1.0599(7) 0.1125(5) 0.3998(4) 0.0604(13) Uani 1 1 d . . . . .
O11 O 0.8110(5) 0.1826(3) 0.1199(2) 0.0339(8) Uani 1 1 d . . . . .
O12 O 0.9553(5) 0.3011(4) 0.2321(2) 0.0345(8) Uani 1 1 d . . . . .
O13 O 1.0908(5) 0.2434(4) 0.1147(3) 0.0386(9) Uani 1 1 d . . . . .
O14 O 0.3109(5) 0.1988(5) 0.2605(3) 0.0466(11) Uani 1 1 d D . . . .
H14A H 0.264(10) 0.239(7) 0.224(4) 0.070 Uiso 1 1 d D U . . .
H14B H 0.241(8) 0.184(8) 0.302(4) 0.070 Uiso 1 1 d D U . . .
N1 N 0.8556(7) 0.6211(4) 0.1648(3) 0.0407(11) Uani 1 1 d . . . . .
N2 N 0.8916(7) 0.6409(4) 0.3393(3) 0.0392(11) Uani 1 1 d . . . . .
N3 N 0.5053(8) -0.0573(4) 0.2628(3) 0.0416(12) Uani 1 1 d . . . . .
N4 N 0.9168(6) 0.1213(5) 0.3642(3) 0.0392(11) Uani 1 1 d . . . . .
N5 N 0.9551(6) 0.2428(4) 0.1543(3) 0.0322(9) Uani 1 1 d . . . . .
C2 C 0.5402(7) 0.2898(5) 0.0321(4) 0.0315(11) Uani 1 1 d . . . . .
C17 C 0.7003(7) 0.4396(5) 0.4347(3) 0.0295(10) Uani 1 1 d . . . . .
C7 C 0.6417(7) 0.3938(5) 0.0815(4) 0.0313(11) Uani 1 1 d . . . . .
C16 C 0.6077(7) 0.3535(5) 0.4895(4) 0.0320(11) Uani 1 1 d . . . . .
C12 C 0.8006(7) 0.5468(5) 0.4790(4) 0.0320(11) Uani 1 1 d . . . . .
C6 C 0.7263(8) 0.4866(5) 0.0319(4) 0.0345(11) Uani 1 1 d . . . . .
C13 C 0.8070(8) 0.5645(5) 0.5762(4) 0.0357(12) Uani 1 1 d . . . . .
H13 H 0.875903 0.636436 0.606121 0.043 Uiso 1 1 calc R U . . .
C15 C 0.6141(8) 0.3733(5) 0.5848(4) 0.0351(11) Uani 1 1 d . . . . .
H15 H 0.549861 0.314955 0.621060 0.042 Uiso 1 1 calc R U . . .
C5 C 0.7113(8) 0.4772(5) -0.0659(4) 0.0397(13) Uani 1 1 d . . . . .
H5 H 0.770213 0.541075 -0.099309 0.048 Uiso 1 1 calc R U . . .
C4 C 0.6121(8) 0.3761(5) -0.1124(4) 0.0389(13) Uani 1 1 d . . . . .
H4 H 0.601560 0.370291 -0.178152 0.047 Uiso 1 1 calc R U . . .
C3 C 0.5259(8) 0.2811(5) -0.0637(4) 0.0359(12) Uani 1 1 d . . . . .
H3 H 0.457627 0.210965 -0.096304 0.043 Uiso 1 1 calc R U . . .
C1 C 0.3434(7) 0.1006(5) 0.0389(4) 0.0361(12) Uani 1 1 d . . . . .
H1A H 0.250458 0.129452 0.006101 0.054 Uiso 1 1 calc R U . . .
H1B H 0.293387 0.044149 0.083727 0.054 Uiso 1 1 calc R U . . .
H1C H 0.405797 0.059408 -0.005750 0.054 Uiso 1 1 calc R U . . .
C8 C 0.8318(8) 0.5978(5) 0.0772(4) 0.0400(13) Uani 1 1 d . . . . .
H8 H 0.879(10) 0.664(7) 0.036(5) 0.048 Uiso 1 1 d . U . . .
C11 C 0.8951(8) 0.6407(5) 0.4276(4) 0.0403(13) Uani 1 1 d . . . . .
H11 H 0.971(10) 0.702(7) 0.457(5) 0.048 Uiso 1 1 d . U . . .
C14 C 0.7167(8) 0.4810(5) 0.6277(4) 0.0392(13) Uani 1 1 d . . . . .
H14 H 0.722370 0.494791 0.693246 0.047 Uiso 1 1 calc R U . . .
C18 C 0.4259(8) 0.1594(5) 0.4959(4) 0.0398(12) Uani 1 1 d . . . . .
H18A H 0.511247 0.134044 0.537091 0.060 Uiso 1 1 calc R U . . .
H18B H 0.364651 0.089923 0.455431 0.060 Uiso 1 1 calc R U . . .
H18C H 0.342321 0.191642 0.533084 0.060 Uiso 1 1 calc R U . . .
C9A C 1.013(3) 0.7213(15) 0.2026(11) 0.030(4) Uani 0.364(16) 1 d . . P A 1
H9A H 1.119227 0.688749 0.211691 0.037 Uiso 0.364(16) 1 calc R U P A 1
H9B H 1.035652 0.788369 0.161471 0.037 Uiso 0.364(16) 1 calc R U P A 1
C10A C 0.947(3) 0.7603(17) 0.2946(13) 0.032(4) Uani 0.364(16) 1 d . . P A 1
H10A H 0.844530 0.798366 0.283814 0.038 Uiso 0.364(16) 1 calc R U P A 1
C19A C 1.084(2) 0.8438(14) 0.3469(11) 0.039(4) Uani 0.364(16) 1 d . . P A 1
H19A H 1.159437 0.798928 0.378899 0.058 Uiso 0.364(16) 1 calc R U P A 1
H19B H 1.034326 0.892615 0.392484 0.058 Uiso 0.364(16) 1 calc R U P A 1
H19C H 1.151752 0.896665 0.304885 0.058 Uiso 0.364(16) 1 calc R U P A 1
C9B C 0.9300(18) 0.7496(11) 0.2049(7) 0.039(3) Uani 0.636(16) 1 d . . P A 2
H9C H 0.830638 0.788545 0.219788 0.047 Uiso 0.636(16) 1 calc R U P A 2
C10B C 1.020(2) 0.7333(12) 0.2938(8) 0.042(3) Uani 0.636(16) 1 d . . P A 2
H10B H 1.050353 0.810287 0.332850 0.051 Uiso 0.636(16) 1 calc R U P A 2
H10C H 1.127820 0.703648 0.282520 0.051 Uiso 0.636(16) 1 calc R U P A 2
C19B C 1.0483(14) 0.8318(9) 0.1446(7) 0.045(3) Uani 0.636(16) 1 d . . P A 2
H19D H 1.099274 0.907909 0.180438 0.067 Uiso 0.636(16) 1 calc R U P A 2
H19E H 0.980712 0.848140 0.090418 0.067 Uiso 0.636(16) 1 calc R U P A 2
H19F H 1.140967 0.792043 0.124207 0.067 Uiso 0.636(16) 1 calc R U P A 2

loop_
_atom_site_aniso_label
_atom_site_aniso_U_11
_atom_site_aniso_U_22
_atom_site_aniso_U_33
_atom_site_aniso_U_23
_atom_site_aniso_U_13
_atom_site_aniso_U_12
Ce1 0.02335(18) 0.03453(19) 0.01902(18) -0.00611(11) -0.00334(11) 0.00316(12)
Ni1 0.0289(4) 0.0355(5) 0.0187(4) -0.0036(3) -0.0035(3) 0.0037(4)
O1 0.0296(18) 0.0384(19) 0.0235(18) -0.0076(15) -0.0041(14) 0.0025(15)
O2 0.0327(19) 0.0388(19) 0.0193(17) -0.0053(14) -0.0069(14) 0.0041(15)
O3 0.039(2) 0.0336(18) 0.0189(17) -0.0060(14) -0.0014(15) 0.0030(15)
O4 0.0315(19) 0.0392(19) 0.0219(18) -0.0053(15) -0.0012(14) -0.0021(15)
O5 0.051(2) 0.040(2) 0.0255(19) -0.0094(16) 0.0018(17) 0.0009(18)
O6 0.051(2) 0.038(2) 0.0216(18) -0.0015(15) -0.0032(16) 0.0011(17)
O7 0.127(5) 0.037(2) 0.030(2) -0.0028(18) 0.014(3) -0.003(3)
O8 0.0310(19) 0.044(2) 0.0244(18) -0.0063(15) -0.0033(15) 0.0069(16)
O9 0.043(2) 0.050(2) 0.0265(19) -0.0023(16) -0.0057(16) 0.0149(18)
O10 0.046(3) 0.090(4) 0.049(3) 0.005(3) -0.008(2) 0.026(3)
O11 0.0290(18) 0.049(2) 0.0219(18) -0.0052(15) -0.0045(14) 0.0072(16)
O12 0.0305(19) 0.048(2) 0.0230(18) -0.0063(15) -0.0030(14) 0.0069(16)
O13 0.0288(19) 0.058(2) 0.030(2) 0.0040(18) 0.0045(16) 0.0123(17)
O14 0.0275(19) 0.087(3) 0.026(2) 0.000(2) 0.0002(16) 0.014(2)
N1 0.044(3) 0.043(3) 0.027(2) 0.001(2) -0.004(2) -0.007(2)
N2 0.048(3) 0.036(2) 0.027(2) -0.0037(19) -0.004(2) -0.004(2)
N3 0.058(3) 0.037(3) 0.023(2) -0.0026(19) 0.001(2) -0.004(2)
N4 0.033(2) 0.058(3) 0.028(2) -0.001(2) -0.0071(19) 0.015(2)
N5 0.027(2) 0.045(2) 0.025(2) 0.0019(18) 0.0026(17) 0.0078(18)
C2 0.032(3) 0.038(3) 0.025(3) -0.003(2) -0.007(2) 0.013(2)
C17 0.029(2) 0.038(3) 0.021(2) -0.006(2) -0.0049(19) 0.008(2)
C7 0.032(3) 0.039(3) 0.022(2) -0.005(2) -0.004(2) 0.008(2)
C16 0.033(3) 0.037(3) 0.024(3) -0.007(2) -0.005(2) 0.006(2)
C12 0.037(3) 0.037(3) 0.022(2) -0.004(2) -0.003(2) 0.008(2)
C6 0.038(3) 0.038(3) 0.025(3) -0.005(2) -0.006(2) 0.007(2)
C13 0.040(3) 0.040(3) 0.024(3) -0.010(2) -0.007(2) 0.007(2)
C15 0.041(3) 0.040(3) 0.022(3) -0.004(2) -0.003(2) 0.007(2)
C5 0.051(3) 0.044(3) 0.023(3) -0.001(2) 0.001(2) 0.010(3)
C4 0.054(3) 0.044(3) 0.020(2) -0.005(2) -0.004(2) 0.015(3)
C3 0.040(3) 0.043(3) 0.023(3) -0.008(2) -0.005(2) 0.010(2)
C1 0.034(3) 0.042(3) 0.029(3) -0.010(2) -0.008(2) 0.003(2)
C8 0.048(3) 0.042(3) 0.025(3) 0.000(2) -0.003(2) -0.002(3)
C11 0.047(3) 0.040(3) 0.028(3) -0.010(2) -0.010(2) 0.001(3)
C14 0.051(3) 0.041(3) 0.021(3) -0.009(2) -0.006(2) 0.005(3)
C18 0.044(3) 0.041(3) 0.029(3) -0.006(2) 0.004(2) -0.002(2)
C9A 0.025(9) 0.032(8) 0.033(9) -0.001(6) -0.003(7) 0.004(7)
C10A 0.036(10) 0.032(9) 0.027(9) -0.004(6) 0.001(8) 0.008(7)
C19A 0.045(9) 0.036(8) 0.029(8) -0.007(6) -0.011(6) 0.001(7)
C9B 0.036(6) 0.048(6) 0.028(5) 0.007(4) -0.006(4) -0.005(5)
C10B 0.053(8) 0.038(6) 0.029(5) -0.001(4) -0.005(6) -0.001(5)
C19B 0.049(6) 0.050(5) 0.031(5) 0.006(4) -0.007(4) 0.001(4)

loop_
_atom_type_symbol
_atom_type_description
_atom_type_scat_dispersion_real
_atom_type_scat_dispersion_imag
_atom_type_scat_source
C C 0.0181 0.0091 'International Tables Vol C Tables 4.2.6.8 and 6.1.1.4'
H H 0.0000 0.0000 'International Tables Vol C Tables 4.2.6.8 and 6.1.1.4'
N N 0.0311 0.0180 'International Tables Vol C Tables 4.2.6.8 and 6.1.1.4'
O O 0.0492 0.0322 'International Tables Vol C Tables 4.2.6.8 and 6.1.1.4'
Ni Ni -3.0029 0.5091 'International Tables Vol C Tables 4.2.6.8 and 6.1.1.4'
Ce Ce -1.8482 9.6596 'International Tables Vol C Tables 4.2.6.8 and 6.1.1.4'

loop_
_geom_angle_atom_site_label_1
_geom_angle_atom_site_label_2
_geom_angle_atom_site_label_3
_geom_angle
_geom_angle_site_symmetry_1
_geom_angle_site_symmetry_3
_geom_angle_publ_flag
O3 Ce1 O14 91.54(15) . . ?
O3 Ce1 O2 58.75(12) . . ?
O14 Ce1 O2 87.12(15) . . ?
O3 Ce1 O5 125.70(12) . . ?
O14 Ce1 O5 74.22(16) . . ?
O2 Ce1 O5 160.59(14) . . ?
O3 Ce1 O8 75.83(12) . . ?
O14 Ce1 O8 127.16(13) . . ?
O2 Ce1 O8 124.22(12) . . ?
O5 Ce1 O8 73.00(13) . . ?
O3 Ce1 O6 173.48(12) . . ?
O14 Ce1 O6 82.74(16) . . ?
O2 Ce1 O6 123.74(12) . . ?
O5 Ce1 O6 49.67(12) . . ?
O8 Ce1 O6 105.14(12) . . ?
O3 Ce1 O11 115.71(12) . . ?
O14 Ce1 O11 126.93(12) . . ?
O2 Ce1 O11 72.63(12) . . ?
O5 Ce1 O11 114.39(12) . . ?
O8 Ce1 O11 104.13(12) . . ?
O6 Ce1 O11 70.48(13) . . ?
O3 Ce1 O12 75.16(12) . . ?
O14 Ce1 O12 156.82(15) . . ?
O2 Ce1 O12 69.78(12) . . ?
O5 Ce1 O12 128.96(13) . . ?
O8 Ce1 O12 68.60(12) . . ?
O6 Ce1 O12 111.26(13) . . ?
O11 Ce1 O12 48.81(11) . . ?
O3 Ce1 O9 118.27(13) . . ?
O14 Ce1 O9 139.95(15) . . ?
O2 Ce1 O9 130.31(13) . . ?
O5 Ce1 O9 66.79(14) . . ?
O8 Ce1 O9 48.41(12) . . ?
O6 Ce1 O9 65.46(13) . . ?
O11 Ce1 O9 65.76(12) . . ?
O12 Ce1 O9 62.74(12) . . ?
O3 Ce1 O1 112.77(12) . . ?
O14 Ce1 O1 64.48(12) . . ?
O2 Ce1 O1 58.28(11) . . ?
O5 Ce1 O1 107.38(12) . . ?
O8 Ce1 O1 166.55(12) . . ?
O6 Ce1 O1 67.55(12) . . ?
O11 Ce1 O1 63.12(11) . . ?
O12 Ce1 O1 102.80(11) . . ?
O9 Ce1 O1 118.82(11) . . ?
O3 Ce1 O4 58.37(11) . . ?
O14 Ce1 O4 67.46(12) . . ?
O2 Ce1 O4 110.13(11) . . ?
O5 Ce1 O4 67.91(11) . . ?
O8 Ce1 O4 62.25(11) . . ?
O6 Ce1 O4 116.14(12) . . ?
O11 Ce1 O4 165.57(12) . . ?
O12 Ce1 O4 117.93(11) . . ?
O9 Ce1 O4 104.34(12) . . ?
O1 Ce1 O4 130.82(11) . . ?
N2 Ni1 N1 86.1(2) . . ?
N2 Ni1 O2 177.90(19) . . ?
N1 Ni1 O2 96.01(19) . . ?
N2 Ni1 O3 95.47(19) . . ?
N1 Ni1 O3 177.9(2) . . ?
O2 Ni1 O3 82.43(16) . . ?
C2 O1 C1 115.7(4) . . ?
C2 O1 Ce1 114.2(3) . . ?
C1 O1 Ce1 127.2(3) . . ?
C7 O2 Ni1 125.7(3) . . ?
C7 O2 Ce1 123.9(3) . . ?
Ni1 O2 Ce1 104.60(15) . . ?
C17 O3 Ni1 126.0(3) . . ?
C17 O3 Ce1 126.2(3) . . ?
Ni1 O3 Ce1 106.00(16) . . ?
C16 O4 C18 115.2(4) . . ?
C16 O4 Ce1 114.0(3) . . ?
C18 O4 Ce1 125.1(3) . . ?
N3 O5 Ce1 96.8(3) . . ?
N3 O6 Ce1 95.2(3) . . ?
N4 O8 Ce1 98.7(3) . . ?
N4 O9 Ce1 93.4(3) . . ?
N5 O11 Ce1 97.7(3) . . ?
N5 O12 Ce1 95.6(3) . . ?
Ce1 O14 H14A 120(5) . . ?
Ce1 O14 H14B 131(5) . . ?
H14A O14 H14B 105(3) . . ?
C8 N1 C9B 120.3(6) . . ?
C8 N1 C9A 118.4(7) . . ?
C8 N1 Ni1 126.7(4) . . ?
C9B N1 Ni1 112.1(5) . . ?
C9A N1 Ni1 111.8(7) . . ?
C11 N2 C10B 120.0(6) . . ?
C11 N2 C10A 119.5(8) . . ?
C11 N2 Ni1 126.7(4) . . ?
C10B N2 Ni1 112.2(5) . . ?
C10A N2 Ni1 111.7(7) . . ?
O7 N3 O5 122.1(5) . . ?
O7 N3 O6 121.3(5) . . ?
O5 N3 O6 116.6(5) . . ?
O10 N4 O9 121.7(5) . . ?
O10 N4 O8 120.2(5) . . ?
O9 N4 O8 117.9(4) . . ?
O13 N5 O11 121.5(4) . . ?
O13 N5 O12 121.2(4) . . ?
O11 N5 O12 117.3(4) . . ?
O1 C2 C3 124.7(5) . . ?
O1 C2 C7 114.7(4) . . ?
C3 C2 C7 120.6(5) . . ?
O3 C17 C16 117.7(5) . . ?
O3 C17 C12 123.7(5) . . ?
C16 C17 C12 118.6(5) . . ?
O2 C7 C6 124.4(5) . . ?
O2 C7 C2 117.0(5) . . ?
C6 C7 C2 118.6(5) . . ?
O4 C16 C15 124.4(5) . . ?
O4 C16 C17 114.6(4) . . ?
C15 C16 C17 121.0(5) . . ?
C13 C12 C17 119.5(5) . . ?
C13 C12 C11 118.6(5) . . ?
C17 C12 C11 121.9(5) . . ?
C7 C6 C5 120.6(5) . . ?
C7 C6 C8 122.3(5) . . ?
C5 C6 C8 117.1(5) . . ?
C14 C13 C12 121.1(5) . . ?
C14 C13 H13 119.4 . . ?
C12 C13 H13 119.4 . . ?
C16 C15 C14 119.4(5) . . ?
C16 C15 H15 120.3 . . ?
C14 C15 H15 120.3 . . ?
C4 C5 C6 120.0(5) . . ?
C4 C5 H5 120.0 . . ?
C6 C5 H5 120.0 . . ?
C5 C4 C3 120.4(5) . . ?
C5 C4 H4 119.8 . . ?
C3 C4 H4 119.8 . . ?
C2 C3 C4 119.9(5) . . ?
C2 C3 H3 120.1 . . ?
C4 C3 H3 120.1 . . ?
O1 C1 H1A 109.5 . . ?
O1 C1 H1B 109.5 . . ?
H1A C1 H1B 109.5 . . ?
O1 C1 H1C 109.5 . . ?
H1A C1 H1C 109.5 . . ?
H1B C1 H1C 109.5 . . ?
N1 C8 C6 124.8(5) . . ?
N1 C8 H8 118(4) . . ?
C6 C8 H8 117(4) . . ?
N2 C11 C12 125.5(5) . . ?
N2 C11 H11 114(5) . . ?
C12 C11 H11 120(5) . . ?
C13 C14 C15 120.4(5) . . ?
C13 C14 H14 119.8 . . ?
C15 C14 H14 119.8 . . ?
O4 C18 H18A 109.5 . . ?
O4 C18 H18B 109.5 . . ?
H18A C18 H18B 109.5 . . ?
O4 C18 H18C 109.5 . . ?
H18A C18 H18C 109.5 . . ?
H18B C18 H18C 109.5 . . ?
C10A C9A N1 100.3(14) . . ?
C10A C9A H9A 111.7 . . ?
N1 C9A H9A 111.7 . . ?
C10A C9A H9B 111.7 . . ?
N1 C9A H9B 111.7 . . ?
H9A C9A H9B 109.5 . . ?
C19A C10A C9A 109.1(18) . . ?
C19A C10A N2 113.3(15) . . ?
C9A C10A N2 102.9(14) . . ?
C19A C10A H10A 110.4 . . ?
C9A C10A H10A 110.4 . . ?
N2 C10A H10A 110.4 . . ?
C10A C19A H19A 109.5 . . ?
C10A C19A H19B 109.5 . . ?
H19A C19A H19B 109.5 . . ?
C10A C19A H19C 109.5 . . ?
H19A C19A H19C 109.5 . . ?
H19B C19A H19C 109.5 . . ?
C10B C9B N1 103.9(10) . . ?
C10B C9B C19B 111.9(10) . . ?
N1 C9B C19B 117.0(9) . . ?
C10B C9B H9C 107.9 . . ?
N1 C9B H9C 107.9 . . ?
C19B C9B H9C 107.9 . . ?
C9B C10B N2 104.6(10) . . ?
C9B C10B H10B 110.8 . . ?
N2 C10B H10B 110.8 . . ?
C9B C10B H10C 110.8 . . ?
N2 C10B H10C 110.8 . . ?
H10B C10B H10C 108.9 . . ?
C9B C19B H19D 109.5 . . ?
C9B C19B H19E 109.5 . . ?
H19D C19B H19E 109.5 . . ?
C9B C19B H19F 109.5 . . ?
H19D C19B H19F 109.5 . . ?
H19E C19B H19F 109.5 . . ?

loop_
_geom_bond_atom_site_label_1
_geom_bond_atom_site_label_2
_geom_bond_distance
_geom_bond_site_symmetry_2
_geom_bond_publ_flag
Ce1 O3 2.479(4) . ?
Ce1 O14 2.484(4) . ?
Ce1 O2 2.516(4) . ?
Ce1 O5 2.560(4) . ?
Ce1 O8 2.572(4) . ?
Ce1 O6 2.585(4) . ?
Ce1 O11 2.598(4) . ?
Ce1 O12 2.639(4) . ?
Ce1 O9 2.690(4) . ?
Ce1 O1 2.797(4) . ?
Ce1 O4 2.822(4) . ?
Ni1 N2 1.848(5) . ?
Ni1 N1 1.849(5) . ?
Ni1 O2 1.859(4) . ?
Ni1 O3 1.859(4) . ?
O1 C2 1.378(7) . ?
O1 C1 1.442(6) . ?
O2 C7 1.338(6) . ?
O3 C17 1.334(6) . ?
O4 C16 1.378(6) . ?
O4 C18 1.440(7) . ?
O5 N3 1.262(6) . ?
O6 N3 1.278(6) . ?
O7 N3 1.215(7) . ?
O8 N4 1.267(6) . ?
O9 N4 1.254(6) . ?
O10 N4 1.247(7) . ?
O11 N5 1.264(6) . ?
O12 N5 1.270(6) . ?
O13 N5 1.235(6) . ?
O14 H14A 0.84(2) . ?
O14 H14B 0.84(2) . ?
N1 C8 1.278(7) . ?
N1 C9B 1.523(12) . ?
N1 C9A 1.555(17) . ?
N2 C11 1.280(8) . ?
N2 C10B 1.509(13) . ?
N2 C10A 1.530(19) . ?
C2 C3 1.383(7) . ?
C2 C7 1.416(8) . ?
C17 C16 1.405(8) . ?
C17 C12 1.408(8) . ?
C7 C6 1.386(8) . ?
C16 C15 1.382(7) . ?
C12 C13 1.408(7) . ?
C12 C11 1.439(9) . ?
C6 C5 1.412(8) . ?
C6 C8 1.461(8) . ?
C13 C14 1.350(9) . ?
C13 H13 0.9500 . ?
C15 C14 1.411(8) . ?
C15 H15 0.9500 . ?
C5 C4 1.369(9) . ?
C5 H5 0.9500 . ?
C4 C3 1.401(9) . ?
C4 H4 0.9500 . ?
C3 H3 0.9500 . ?
C1 H1A 0.9800 . ?
C1 H1B 0.9800 . ?
C1 H1C 0.9800 . ?
C8 H8 1.01(7) . ?
C11 H11 0.89(8) . ?
C14 H14 0.9500 . ?
C18 H18A 0.9800 . ?
C18 H18B 0.9800 . ?
C18 H18C 0.9800 . ?
C9A C10A 1.52(3) . ?
C9A H9A 0.9900 . ?
C9A H9B 0.9900 . ?
C10A C19A 1.44(2) . ?
C10A H10A 1.0000 . ?
C19A H19A 0.9800 . ?
C19A H19B 0.9800 . ?
C19A H19C 0.9800 . ?
C9B C10B 1.486(17) . ?
C9B C19B 1.524(14) . ?
C9B H9C 1.0000 . ?
C10B H10B 0.9900 . ?
C10B H10C 0.9900 . ?
C19B H19D 0.9800 . ?
C19B H19E 0.9800 . ?
C19B H19F 0.9800 . ?

loop_
_geom_hbond_atom_site_label_D
_geom_hbond_atom_site_label_H
_geom_hbond_atom_site_label_A
_geom_hbond_distance_DH
_geom_hbond_distance_HA
_geom_hbond_distance_DA
_geom_hbond_angle_DHA
_geom_hbond_site_symmetry_A
_geom_hbond_publ_flag
O14 H14A O13 0.84(2) 2.06(5) 2.816(6) 149(9) 1_455 yes
O14 H14A N5 0.84(2) 2.61(6) 3.288(6) 139(7) 1_455 yes
O14 H14B O10 0.84(2) 2.13(3) 2.959(7) 170(8) 1_455 yes
C15 H15 O7 0.95 2.41 3.299(7) 156.3 2_656 yes
C3 H3 O6 0.95 2.59 3.408(7) 144.5 2_655 yes
C3 H3 O7 0.95 2.56 3.135(7) 119.2 2_655 yes
C1 H1A O13 0.98 2.51 3.012(7) 111.6 1_455 yes
C1 H1B O6 0.98 2.54 3.025(7) 110.2 . yes
C8 H8 O13 1.01(7) 2.49(8) 3.420(7) 154(6) 2_765 yes
C11 H11 O8 0.89(8) 2.59(8) 3.407(7) 153(6) 2_766 yes
C18 H18A O5 0.98 2.58 3.351(7) 135.7 2_656 yes
C18 H18B O5 0.98 2.32 2.943(7) 120.8 . yes
C18 H18B O10 0.98 2.57 3.082(8) 112.5 1_455 yes

loop_
_geom_torsion_atom_site_label_1
_geom_torsion_atom_site_label_2
_geom_torsion_atom_site_label_3
_geom_torsion_atom_site_label_4
_geom_torsion
_geom_torsion_site_symmetry_1
_geom_torsion_site_symmetry_2
_geom_torsion_site_symmetry_3
_geom_torsion_site_symmetry_4
_geom_torsion_publ_flag
N1 Ni1 O2 C7 1.3(4) . . . . ?
O3 Ni1 O2 C7 -177.3(4) . . . . ?
N1 Ni1 O2 Ce1 155.2(2) . . . . ?
O3 Ni1 O2 Ce1 -23.44(16) . . . . ?
N2 Ni1 O3 C17 9.5(4) . . . . ?
O2 Ni1 O3 C17 -170.5(4) . . . . ?
N2 Ni1 O3 Ce1 -156.0(2) . . . . ?
O2 Ni1 O3 Ce1 23.98(17) . . . . ?
N2 Ni1 N1 C8 177.4(6) . . . . ?
O2 Ni1 N1 C8 -2.5(6) . . . . ?
N2 Ni1 N1 C9B -14.2(7) . . . . ?
O2 Ni1 N1 C9B 165.9(7) . . . . ?
N2 Ni1 N1 C9A 17.8(9) . . . . ?
O2 Ni1 N1 C9A -162.2(9) . . . . ?
N1 Ni1 N2 C11 177.9(6) . . . . ?
O3 Ni1 N2 C11 -3.5(6) . . . . ?
N1 Ni1 N2 C10B -14.4(8) . . . . ?
O3 Ni1 N2 C10B 164.2(8) . . . . ?
N1 Ni1 N2 C10A 14.8(10) . . . . ?
O3 Ni1 N2 C10A -166.6(10) . . . . ?
Ce1 O5 N3 O7 163.7(6) . . . . ?
Ce1 O5 N3 O6 -13.3(6) . . . . ?
Ce1 O6 N3 O7 -163.9(6) . . . . ?
Ce1 O6 N3 O5 13.2(5) . . . . ?
Ce1 O9 N4 O10 -161.8(5) . . . . ?
Ce1 O9 N4 O8 12.5(5) . . . . ?
Ce1 O8 N4 O10 161.2(5) . . . . ?
Ce1 O8 N4 O9 -13.2(5) . . . . ?
Ce1 O11 N5 O13 170.8(4) . . . . ?
Ce1 O11 N5 O12 -8.0(5) . . . . ?
Ce1 O12 N5 O13 -171.0(4) . . . . ?
Ce1 O12 N5 O11 7.8(5) . . . . ?
C1 O1 C2 C3 -6.8(7) . . . . ?
Ce1 O1 C2 C3 155.4(4) . . . . ?
C1 O1 C2 C7 173.6(5) . . . . ?
Ce1 O1 C2 C7 -24.1(5) . . . . ?
Ni1 O3 C17 C16 170.6(4) . . . . ?
Ce1 O3 C17 C16 -26.8(6) . . . . ?
Ni1 O3 C17 C12 -10.1(7) . . . . ?
Ce1 O3 C17 C12 152.5(4) . . . . ?
Ni1 O2 C7 C6 0.0(7) . . . . ?
Ce1 O2 C7 C6 -149.1(4) . . . . ?
Ni1 O2 C7 C2 -180.0(4) . . . . ?
Ce1 O2 C7 C2 31.0(6) . . . . ?
O1 C2 C7 O2 -0.5(7) . . . . ?
C3 C2 C7 O2 179.9(5) . . . . ?
O1 C2 C7 C6 179.5(5) . . . . ?
C3 C2 C7 C6 -0.1(8) . . . . ?
C18 O4 C16 C15 -3.7(8) . . . . ?
Ce1 O4 C16 C15 -158.8(4) . . . . ?
C18 O4 C16 C17 176.5(5) . . . . ?
Ce1 O4 C16 C17 21.4(5) . . . . ?
O3 C17 C16 O4 -0.7(7) . . . . ?
C12 C17 C16 O4 180.0(5) . . . . ?
O3 C17 C16 C15 179.5(5) . . . . ?
C12 C17 C16 C15 0.2(8) . . . . ?
O3 C17 C12 C13 -178.7(5) . . . . ?
C16 C17 C12 C13 0.6(8) . . . . ?
O3 C17 C12 C11 2.5(8) . . . . ?
C16 C17 C12 C11 -178.2(5) . . . . ?
O2 C7 C6 C5 180.0(5) . . . . ?
C2 C7 C6 C5 0.0(8) . . . . ?
O2 C7 C6 C8 -0.8(9) . . . . ?
C2 C7 C6 C8 179.2(5) . . . . ?
C17 C12 C13 C14 -0.8(8) . . . . ?
C11 C12 C13 C14 178.0(6) . . . . ?
O4 C16 C15 C14 179.5(5) . . . . ?
C17 C16 C15 C14 -0.7(8) . . . . ?
C7 C6 C5 C4 0.3(9) . . . . ?
C8 C6 C5 C4 -179.0(6) . . . . ?
C6 C5 C4 C3 -0.5(9) . . . . ?
O1 C2 C3 C4 -179.6(5) . . . . ?
C7 C2 C3 C4 -0.1(8) . . . . ?
C5 C4 C3 C2 0.4(9) . . . . ?
C9B N1 C8 C6 -165.1(9) . . . . ?
C9A N1 C8 C6 160.9(11) . . . . ?
Ni1 N1 C8 C6 2.5(10) . . . . ?
C7 C6 C8 N1 -0.5(10) . . . . ?
C5 C6 C8 N1 178.7(6) . . . . ?
C10B N2 C11 C12 -169.0(9) . . . . ?
C10A N2 C11 C12 159.7(12) . . . . ?
Ni1 N2 C11 C12 -2.2(10) . . . . ?
C13 C12 C11 N2 -174.8(6) . . . . ?
C17 C12 C11 N2 4.0(10) . . . . ?
C12 C13 C14 C15 0.3(9) . . . . ?
C16 C15 C14 C13 0.5(9) . . . . ?
C8 N1 C9A C10A 154.0(12) . . . . ?
Ni1 N1 C9A C10A -44.5(16) . . . . ?
N1 C9A C10A C19A 172.8(14) . . . . ?
N1 C9A C10A N2 52.2(17) . . . . ?
C11 N2 C10A C19A 34(2) . . . . ?
Ni1 N2 C10A C19A -161.1(13) . . . . ?
C11 N2 C10A C9A 152.1(12) . . . . ?
Ni1 N2 C10A C9A -43.4(18) . . . . ?
C8 N1 C9B C10B -151.8(10) . . . . ?
Ni1 N1 C9B C10B 38.9(13) . . . . ?
C8 N1 C9B C19B -27.9(15) . . . . ?
Ni1 N1 C9B C19B 162.8(8) . . . . ?
N1 C9B C10B N2 -47.2(15) . . . . ?
C19B C9B C10B N2 -174.5(10) . . . . ?
C11 N2 C10B C9B -152.0(10) . . . . ?
Ni1 N2 C10B C9B 39.4(14) . . . . ?
